data_4023745
loop_
_publ_author_name
'Daniel B. Werz'
'Felix R. Fischer'
'Stefan C. Kornmayer'
'Frank Rominger'
'Rolf Gleiter'

_publ_contact_author_address
;
        Organisch-Chemisches Institut
        Universit\"at Heidelberg
        Im Neuenheimer Feld 270
        D-69120 Heidelberg
        Germany
;
_publ_contact_author_email rolf.gleiter@oci.uni-heidelberg.de
_publ_contact_author_fax '049 6221 54- 4205'
_publ_contact_author_name 'Gleiter, Rolf'
_publ_contact_author_phone '049 6221 54- 8400'
_publ_section_title
;
 Macrocyclic Cyclophanes with Two and Three
 \a,\w-Dichalcogena-1,4-diethynylaryl Units:
 Syntheses and Structural Properties
;
_journal_name_full 'Journal of Organic Chemistry'
_journal_page_first 8021
_journal_page_last 8029
_journal_paper_doi 10.1021/jo801378p
_journal_volume 73
_journal_year 2008
_chemical_formula_moiety 'C40 H48 Se4'
_chemical_formula_sum 'C46 H54 Se4'
_chemical_formula_weight 922.73
_space_group_IT_number 114
_symmetry_cell_setting tetragonal
_symmetry_Int_Tables_number 114
_symmetry_space_group_name_Hall 'P -4 2n'
_symmetry_space_group_name_H-M 'P -4 21 c'
_atom_sites_solution_hydrogens geom
_atom_sites_solution_primary direct
_atom_sites_solution_secondary difmap
_audit_creation_method SHELXL-97
_cell_angle_alpha 90.00
_cell_angle_beta 90.00
_cell_angle_gamma 90.00
_cell_formula_units_Z 4
_cell_length_a 17.2898(3)
_cell_length_b 17.2898(3)
_cell_length_c 14.4921(4)
_cell_measurement_temperature 200(2)
_cell_volume 4332.23(16)
_computing_cell_refinement 'Bruker Smart'
_computing_data_collection 'Bruker Smart'
_computing_data_reduction 'Bruker SHELXTL'
_computing_molecular_graphics 'Bruker SHELXTL'
_computing_publication_material 'Bruker SHELXTL'
_computing_structure_refinement 'Bruker SHELXTL'
_computing_structure_solution 'Bruker SHELXTL'
_diffrn_ambient_temperature 200(2)
_diffrn_measured_fraction_theta_full 0.994
_diffrn_measured_fraction_theta_max 0.994
_diffrn_measurement_device_type 'Bruker Smart'
_diffrn_measurement_method '\w scans'
_diffrn_radiation_monochromator graphite
_diffrn_radiation_probe x-ray
_diffrn_radiation_type MoK\a
_diffrn_radiation_wavelength 0.71073
_diffrn_reflns_av_R_equivalents 0.1439
_diffrn_reflns_av_sigmaI/netI 0.0961
_diffrn_reflns_limit_h_max 22
_diffrn_reflns_limit_h_min -22
_diffrn_reflns_limit_k_max 22
_diffrn_reflns_limit_k_min -21
_diffrn_reflns_limit_l_max 18
_diffrn_reflns_limit_l_min -18
_diffrn_reflns_number 44476
_diffrn_reflns_theta_full 27.77
_diffrn_reflns_theta_max 27.77
_diffrn_reflns_theta_min 1.67
_diffrn_source 'fine-focus sealed tube'
_exptl_absorpt_coefficient_mu 3.417
_exptl_absorpt_correction_T_max 0.8213
_exptl_absorpt_correction_T_min 0.5482
_exptl_absorpt_correction_type multi-scan
_exptl_absorpt_process_details 'Blessing, Acta Cryst. (1995) A51 33-38.'
_exptl_crystal_colour colorless
_exptl_crystal_density_diffrn 1.415
_exptl_crystal_density_method 'not measured'
_exptl_crystal_description polyhedron
_exptl_crystal_F_000 1864
_exptl_crystal_size_max 0.20
_exptl_crystal_size_mid 0.18
_exptl_crystal_size_min 0.06
_refine_diff_density_max 0.43
_refine_diff_density_min -0.67
_refine_diff_density_rms 0.08
_refine_ls_abs_structure_details 'Flack H D (1983), Acta Cryst. A39, 876-881'
_refine_ls_abs_structure_Flack -0.0095(142)
_refine_ls_extinction_method none
_refine_ls_goodness_of_fit_ref 1.013
_refine_ls_hydrogen_treatment constr
_refine_ls_matrix_type full
_refine_ls_number_parameters 233
_refine_ls_number_reflns 5082
_refine_ls_number_restraints 4
_refine_ls_restrained_S_all 1.016
_refine_ls_R_factor_all 0.1385
_refine_ls_R_factor_gt 0.0408
_refine_ls_shift/su_max 0.001
_refine_ls_shift/su_mean 0.000
_refine_ls_structure_factor_coef Fsqd
_refine_ls_weighting_details 'calc w=1/[\s^2^(Fo^2^)+(0.0315P)^2^+0.0000P] where P=(Fo^2^+2Fc^2^)/3'
_refine_ls_weighting_scheme calc
_refine_ls_wR_factor_gt 0.066
_refine_ls_wR_factor_ref 0.0883
_reflns_number_gt 2611
_reflns_number_total 5082
_reflns_threshold_expression >2sigma(I)
_cod_data_source_file jo801378p_si_002_08.cif
_cod_data_source_block ff6_(in_paper_8(4))
_cod_database_code 4023745

loop_
_symmetry_equiv_pos_as_xyz
'x, y, z'
'-x, -y, z'
'y, -x, -z'
'-y, x, -z'
'-x+1/2, y+1/2, -z+1/2'
'x+1/2, -y+1/2, -z+1/2'
'-y+1/2, -x+1/2, z+1/2'
'y+1/2, x+1/2, z+1/2'

loop_
_atom_site_label
_atom_site_type_symbol
_atom_site_fract_x
_atom_site_fract_y
_atom_site_fract_z
_atom_site_U_iso_or_equiv
_atom_site_adp_type
_atom_site_occupancy
_atom_site_symmetry_multiplicity
_atom_site_calc_flag
_atom_site_refinement_flags
_atom_site_disorder_assembly
_atom_site_disorder_group
Se1 Se 0.6789(1) 0.7432(1) 0.9369(1) 0.0606(2) Uani 1 1 d . . .
C2 C 0.5985(3) 0.7029(3) 0.8703(3) 0.0498(13) Uani 1 1 d . . .
C3 C 0.5452(3) 0.6702(3) 0.8340(3) 0.0477(14) Uani 1 1 d . . .
C4 C 0.4837(3) 0.6264(3) 0.7904(3) 0.0431(13) Uani 1 1 d . . .
C5 C 0.4308(3) 0.5851(3) 0.8448(3) 0.0469(13) Uani 1 1 d . . .
C6 C 0.3740(3) 0.5378(3) 0.8087(4) 0.0428(12) Uani 1 1 d . . .
C7 C 0.4788(3) 0.6227(3) 0.6936(3) 0.0447(12) Uani 1 1 d . . .
C8 C 0.4212(3) 0.5746(3) 0.6562(3) 0.0456(13) Uani 1 1 d . . .
C9 C 0.3706(3) 0.5315(3) 0.7108(4) 0.0444(13) Uani 1 1 d . . .
C10 C 0.3168(3) 0.4796(3) 0.6668(3) 0.0455(13) Uani 1 1 d . . .
C11 C 0.2752(3) 0.4330(3) 0.6291(3) 0.0519(13) Uani 1 1 d . . .
Se2 Se 0.2179(1) 0.3617(1) 0.5658(1) 0.0720(2) Uani 1 1 d . . .
C13 C 0.1521(3) 0.3218(3) 0.6660(4) 0.082(2) Uani 1 1 d . . .
C14 C 0.1940(4) 0.3002(5) 0.7595(5) 0.076(3) Uani 0.763(13) 1 d . . 1
C15 C 0.2446(4) 0.2398(5) 0.7521(6) 0.125(3) Uani 1 1 d . . .
C16 C 0.2681(3) 0.1975(3) 0.8429(4) 0.0696(17) Uani 1 1 d . . .
C18 C 0.3191(3) 0.4934(3) 0.8698(4) 0.0544(14) Uani 1 1 d . . .
C19 C 0.2366(3) 0.5252(3) 0.8691(4) 0.0609(15) Uani 1 1 d . . .
C20 C 0.1837(3) 0.4817(3) 0.9366(4) 0.0800(16) Uani 1 1 d . . .
C21 C 0.5322(3) 0.6684(3) 0.6329(4) 0.0568(15) Uani 1 1 d . . .
C22 C 0.5108(3) 0.7536(3) 0.6266(3) 0.0625(15) Uani 1 1 d . . .
C23 C 0.5656(3) 0.8002(4) 0.5656(4) 0.0935(19) Uani 1 1 d . . .
C31 C 0.0000 0.5000 0.7809(7) 0.158(6) Uani 1 1 d . . .
C32 C 0.0459(4) 0.5514(5) 0.7323(5) 0.100(2) Uani 1 1 d . . .
C33 C 0.0449(4) 0.5508(4) 0.6420(5) 0.091(2) Uani 1 1 d . . .
C34 C 0.0000 0.5000 0.5968(6) 0.143(6) Uani 1 1 d . . .
C14B C 0.1815(11) 0.2454(11) 0.7086(15) 0.069(9) Uani 0.237(13) 1 d . . 2
H5 H 0.4342 0.5899 0.9099 0.056 Uiso 1 1 calc R . .
H8 H 0.4165 0.5713 0.5910 0.055 Uiso 1 1 calc R . .
H13A H 0.1121 0.3612 0.6797 0.099 Uiso 0.763(13) 1 calc R . 1
H13B H 0.1250 0.2752 0.6431 0.099 Uiso 0.763(13) 1 calc R . 1
H13C H 0.1488 0.3614 0.7152 0.099 Uiso 0.237(13) 1 calc R . 2
H13D H 0.0992 0.3136 0.6417 0.099 Uiso 0.237(13) 1 calc R . 2
H14A H 0.2225 0.3462 0.7821 0.092 Uiso 1 1 calc R . .
H14B H 0.1544 0.2870 0.8062 0.092 Uiso 1 1 calc R . .
H15A H 0.2924 0.2593 0.7224 0.150 Uiso 0.763(13) 1 calc R . 1
H15B H 0.2216 0.2011 0.7098 0.150 Uiso 0.763(13) 1 calc R . 1
H15C H 0.2602 0.2942 0.7628 0.150 Uiso 0.237(13) 1 calc R . 2
H15D H 0.2814 0.2197 0.7056 0.150 Uiso 0.237(13) 1 calc R . 2
H16A H 0.3016 0.1533 0.8260 0.084 Uiso 1 1 calc R . .
H16B H 0.2205 0.1759 0.8708 0.084 Uiso 1 1 calc R . .
H18A H 0.3389 0.4944 0.9338 0.065 Uiso 1 1 calc R . .
H18B H 0.3179 0.4387 0.8493 0.065 Uiso 1 1 calc R . .
H19A H 0.2151 0.5210 0.8060 0.073 Uiso 1 1 calc R . .
H19B H 0.2377 0.5807 0.8861 0.073 Uiso 1 1 calc R . .
H20A H 0.1314 0.5034 0.9335 0.096 Uiso 1 1 calc R . .
H20B H 0.2038 0.4870 0.9994 0.096 Uiso 1 1 calc R . .
H20C H 0.1821 0.4268 0.9197 0.096 Uiso 1 1 calc R . .
H21A H 0.5316 0.6457 0.5702 0.068 Uiso 1 1 calc R . .
H21B H 0.5855 0.6638 0.6572 0.068 Uiso 1 1 calc R . .
H22A H 0.5109 0.7760 0.6894 0.075 Uiso 1 1 calc R . .
H22B H 0.4576 0.7581 0.6018 0.075 Uiso 1 1 calc R . .
H23A H 0.5490 0.8544 0.5644 0.112 Uiso 1 1 calc R . .
H23B H 0.5647 0.7792 0.5027 0.112 Uiso 1 1 calc R . .
H23C H 0.6182 0.7969 0.5903 0.112 Uiso 1 1 calc R . .
H31 H 0.0000 0.5000 0.8465 0.189 Uiso 1 1 calc R . .
H32 H 0.0780 0.5870 0.7644 0.120 Uiso 1 1 calc R . .
H33 H 0.0760 0.5864 0.6084 0.110 Uiso 1 1 calc R . .
H34 H 0.0000 0.5000 0.5312 0.172 Uiso 1 1 calc R . .
H14C H 0.1405 0.2272 0.7511 0.083 Uiso 0.237(13) 1 calc R . 2
H14D H 0.1840 0.2073 0.6576 0.083 Uiso 0.237(13) 1 calc R . 2

loop_
_atom_site_aniso_label
_atom_site_aniso_U_11
_atom_site_aniso_U_22
_atom_site_aniso_U_33
_atom_site_aniso_U_23
_atom_site_aniso_U_13
_atom_site_aniso_U_12
Se1 0.0538(3) 0.0731(4) 0.0548(3) -0.0142(3) -0.0120(3) -0.0203(3)
C2 0.046(3) 0.052(3) 0.052(3) -0.011(3) -0.007(3) 0.005(3)
C3 0.045(3) 0.048(3) 0.049(3) -0.012(3) -0.011(3) 0.004(3)
C4 0.038(3) 0.039(3) 0.052(4) -0.015(3) -0.013(3) 0.007(2)
C5 0.051(4) 0.045(3) 0.045(3) -0.008(3) -0.017(3) 0.003(3)
C6 0.044(3) 0.032(3) 0.052(3) 0.005(2) -0.011(3) 0.003(2)
C7 0.036(3) 0.046(3) 0.052(3) -0.010(3) -0.007(2) 0.008(2)
C8 0.037(3) 0.053(4) 0.046(3) -0.016(3) -0.008(2) 0.005(3)
C9 0.037(3) 0.038(3) 0.058(4) -0.008(3) -0.013(3) 0.004(2)
C10 0.053(3) 0.037(3) 0.047(3) -0.010(2) -0.009(3) -0.002(3)
C11 0.062(4) 0.041(3) 0.053(3) -0.004(3) -0.007(3) 0.001(3)
Se2 0.0973(5) 0.0625(4) 0.0562(3) -0.0068(3) -0.0165(4) -0.0374(3)
C13 0.075(4) 0.087(5) 0.085(5) 0.031(4) -0.022(3) -0.006(4)
C14 0.067(6) 0.066(6) 0.096(6) 0.009(5) 0.038(5) -0.015(5)
C15 0.073(5) 0.168(8) 0.134(7) -0.001(7) -0.022(5) -0.002(5)
C16 0.065(4) 0.076(4) 0.068(4) 0.016(3) -0.013(3) -0.003(3)
C18 0.067(4) 0.040(3) 0.056(3) 0.006(3) -0.012(3) -0.007(3)
C19 0.071(4) 0.047(3) 0.064(3) 0.006(3) 0.014(3) -0.005(3)
C20 0.094(4) 0.074(4) 0.072(3) 0.005(4) 0.020(4) -0.009(3)
C21 0.035(3) 0.086(5) 0.050(3) -0.017(3) 0.002(3) -0.006(3)
C22 0.048(3) 0.089(4) 0.051(3) 0.010(3) 0.001(3) -0.011(3)
C23 0.084(4) 0.130(6) 0.066(3) 0.019(5) 0.011(4) -0.037(4)
C31 0.123(10) 0.284(18) 0.066(8) 0.000 0.000 -0.085(12)
C32 0.071(5) 0.137(7) 0.092(5) -0.033(5) 0.001(5) -0.014(4)
C33 0.114(6) 0.086(5) 0.074(5) 0.005(4) -0.007(5) -0.026(4)
C34 0.236(15) 0.137(10) 0.057(7) 0.000 0.000 -0.111(12)

loop_
_atom_type_symbol
_atom_type_description
_atom_type_scat_dispersion_real
_atom_type_scat_dispersion_imag
_atom_type_scat_source
C C 0.0033 0.0016 'International Tables Vol C Tables 4.2.6.8 and 6.1.1.4'
H H 0.0000 0.0000 'International Tables Vol C Tables 4.2.6.8 and 6.1.1.4'
Se Se -0.0929 2.2259 'International Tables Vol C Tables 4.2.6.8 and 6.1.1.4'

loop_
_geom_angle_atom_site_label_1
_geom_angle_atom_site_label_2
_geom_angle_atom_site_label_3
_geom_angle
_geom_angle_site_symmetry_1
_geom_angle_site_symmetry_3
_geom_angle_publ_flag
C2 Se1 C16 101.0(2) . 2_665 ?
C3 C2 Se1 172.7(5) . . ?
C2 C3 C4 176.6(5) . . ?
C5 C4 C7 119.8(4) . . ?
C5 C4 C3 120.0(4) . . ?
C7 C4 C3 120.2(5) . . ?
C6 C5 C4 123.6(4) . . ?
C5 C6 C9 116.9(5) . . ?
C5 C6 C18 121.8(5) . . ?
C9 C6 C18 121.3(5) . . ?
C8 C7 C4 117.0(5) . . ?
C8 C7 C21 121.4(5) . . ?
C4 C7 C21 121.6(5) . . ?
C9 C8 C7 122.7(4) . . ?
C8 C9 C6 119.9(5) . . ?
C8 C9 C10 119.1(5) . . ?
C6 C9 C10 121.0(5) . . ?
C11 C10 C9 176.1(5) . . ?
C10 C11 Se2 175.9(5) . . ?
C11 Se2 C13 100.3(2) . . ?
C14B C13 C14 45.9(8) . . ?
C14B C13 Se2 113.8(9) . . ?
C14 C13 Se2 116.7(4) . . ?
C15 C14 C13 114.0(7) . . ?
C14B C15 C14 55.2(10) . . ?
C14B C15 C16 132.9(11) . . ?
C14 C15 C16 117.3(7) . . ?
C15 C16 Se1 118.0(4) . 2_665 ?
C6 C18 C19 113.6(4) . . ?
C18 C19 C20 112.0(4) . . ?
C7 C21 C22 113.3(4) . . ?
C21 C22 C23 113.3(5) . . ?
C32 C31 C32 118.8(10) . 2_565 ?
C33 C32 C31 119.8(9) . . ?
C32 C33 C34 120.0(8) . . ?
C33 C34 C33 121.7(9) . 2_565 ?
C15 C14B C13 123.2(15) . . ?

loop_
_geom_bond_atom_site_label_1
_geom_bond_atom_site_label_2
_geom_bond_distance
_geom_bond_site_symmetry_2
_geom_bond_publ_flag
Se1 C2 1.830(5) . ?
Se1 C16 1.935(5) 2_665 ?
C2 C3 1.202(6) . ?
C3 C4 1.450(6) . ?
C4 C5 1.403(6) . ?
C4 C7 1.407(6) . ?
C5 C6 1.381(6) . ?
C6 C9 1.424(7) . ?
C6 C18 1.508(7) . ?
C7 C8 1.407(6) . ?
C7 C21 1.499(7) . ?
C8 C9 1.395(7) . ?
C9 C10 1.442(7) . ?
C10 C11 1.210(6) . ?
C11 Se2 1.829(5) . ?
Se2 C13 1.970(6) . ?
C13 C14B 1.546(15) . ?
C13 C14 1.582(9) . ?
C14 C15 1.366(9) . ?
C15 C14B 1.263(16) . ?
C15 C16 1.560(9) . ?
C16 Se1 1.935(5) 2_665 ?
C18 C19 1.529(6) . ?
C19 C20 1.536(6) . ?
C21 C22 1.522(7) . ?
C22 C23 1.526(7) . ?
C31 C32 1.384(9) . ?
C31 C32 1.384(9) 2_565 ?
C32 C33 1.310(7) . ?
C33 C34 1.343(7) . ?
C34 C33 1.344(7) 2_565 ?
